data_4089118
loop_
_publ_author_name
'Lan, Xiao-Bing'
'Chen, Fu-Min'
'Ma, Bei-Bei'
'Shen, Dong-Sheng'
'Liu, Feng-Shou'

_publ_section_title
;
 Pd-PEPPSI Complexes Bearing Bulky [(1,2-Di-(tert-butyl)acenaphthyl]
 (DtBu-An) on N-Heterocarbene Backbones: Highly Efficient for
 Suzuki--Miyaura Cross-Coupling under Aerobic Conditions
;
_journal_issue 22
_journal_name_full Organometallics
_journal_page_first 3852
_journal_paper_doi 10.1021/acs.organomet.6b00723
_journal_volume 35
_journal_year 2016
_chemical_formula_sum 'C50 H62 Cl3 N3 Pd'
_chemical_formula_weight 917.78
_space_group_IT_number 14
_space_group_name_Hall '-P 2yn'
_space_group_name_H-M_alt 'P 1 21/n 1'
_symmetry_cell_setting monoclinic
_symmetry_space_group_name_H-M 'P 1 21/n 1'
_atom_sites_solution_hydrogens geom
_atom_sites_solution_primary direct
_atom_sites_solution_secondary difmap
_audit_creation_method SHELXL-97
_cell_angle_alpha 90.00
_cell_angle_beta 103.412(2)
_cell_angle_gamma 90.00
_cell_formula_units_Z 4
_cell_length_a 10.5167(3)
_cell_length_b 22.5311(5)
_cell_length_c 20.9505(5)
_cell_measurement_reflns_used 8017
_cell_measurement_temperature 153(2)
_cell_measurement_theta_max 74.2080
_cell_measurement_theta_min 3.9020
_cell_volume 4828.9(2)
_computing_cell_refinement 'Bruker FRAMBO'
_computing_data_collection 'Bruker FRAMBO'
_computing_data_reduction 'Bruker SAINT'
_computing_molecular_graphics 'Bruker SHELXTL'
_computing_publication_material 'Bruker SHELXTL'
_computing_structure_refinement 'SHELXL-97 (Sheldrick, 1997)'
_computing_structure_solution 'SHELXS-97 (Sheldrick, 1990)'
_diffrn_ambient_temperature 153(2)
_diffrn_measured_fraction_theta_full 0.997
_diffrn_measured_fraction_theta_max 0.997
_diffrn_measurement_device_type 'multiwire proportional'
_diffrn_measurement_method 'phi and omega scans'
_diffrn_radiation_monochromator graphite
_diffrn_radiation_source 'fine-focus sealed tube'
_diffrn_radiation_type CuK\a
_diffrn_radiation_wavelength 1.54178
_diffrn_reflns_av_R_equivalents 0.1099
_diffrn_reflns_av_sigmaI/netI 0.0917
_diffrn_reflns_limit_h_max 11
_diffrn_reflns_limit_h_min -10
_diffrn_reflns_limit_k_max 24
_diffrn_reflns_limit_k_min -25
_diffrn_reflns_limit_l_max 17
_diffrn_reflns_limit_l_min -23
_diffrn_reflns_number 15404
_diffrn_reflns_theta_full 59.00
_diffrn_reflns_theta_max 59.00
_diffrn_reflns_theta_min 3.92
_exptl_absorpt_coefficient_mu 4.885
_exptl_absorpt_correction_T_max 0.5479
_exptl_absorpt_correction_T_min 0.4129
_exptl_absorpt_correction_type none
_exptl_crystal_colour colourless
_exptl_crystal_density_diffrn 1.262
_exptl_crystal_density_method 'not measured'
_exptl_crystal_description prism
_exptl_crystal_F_000 1920
_exptl_crystal_size_max 0.22
_exptl_crystal_size_mid 0.16
_exptl_crystal_size_min 0.14
_refine_diff_density_max 2.158
_refine_diff_density_min -2.354
_refine_diff_density_rms 0.202
_refine_ls_extinction_method none
_refine_ls_goodness_of_fit_ref 1.114
_refine_ls_hydrogen_treatment mixed
_refine_ls_matrix_type full
_refine_ls_number_parameters 546
_refine_ls_number_reflns 6934
_refine_ls_number_restraints 2
_refine_ls_restrained_S_all 1.114
_refine_ls_R_factor_all 0.1145
_refine_ls_R_factor_gt 0.1031
_refine_ls_shift/su_max 0.001
_refine_ls_shift/su_mean 0.000
_refine_ls_structure_factor_coef Fsqd
_refine_ls_weighting_details 'calc w=1/[\s^2^(Fo^2^)+(0.2000P)^2^+0.0000P] where P=(Fo^2^+2Fc^2^)/3'
_refine_ls_weighting_scheme calc
_refine_ls_wR_factor_gt 0.2658
_refine_ls_wR_factor_ref 0.2863
_reflns_number_gt 5569
_reflns_number_total 6934
_reflns_threshold_expression >2sigma(I)
_cod_data_source_file om6b00723_si_002.cif
_cod_data_source_block exp_554
_cod_original_sg_symbol_H-M P2(1)/n
_cod_database_code 4089118

loop_
_symmetry_equiv_pos_as_xyz
'x, y, z'
'-x+1/2, y+1/2, -z+1/2'
'-x, -y, -z'
'x-1/2, -y-1/2, z-1/2'

loop_
_atom_site_label
_atom_site_type_symbol
_atom_site_fract_x
_atom_site_fract_y
_atom_site_fract_z
_atom_site_U_iso_or_equiv
_atom_site_adp_type
_atom_site_occupancy
_atom_site_symmetry_multiplicity
_atom_site_calc_flag
_atom_site_refinement_flags
Pd1 Pd 0.67819(5) 0.14462(2) -0.00482(2) 0.0394(3) Uani 1 1 d .
Cl2 Cl 0.84682(18) 0.10595(9) -0.04518(9) 0.0542(5) Uani 1 1 d .
Cl1 Cl 0.50044(16) 0.18189(8) 0.03059(10) 0.0500(5) Uani 1 1 d .
Cl3 Cl 0.2126(3) 0.07334(14) -0.18095(19) 0.1115(12) Uani 1 1 d .
C1 C 0.7934(6) 0.2044(3) 0.0478(3) 0.0309(14) Uani 1 1 d .
N3 N 0.5569(6) 0.0799(3) -0.0593(3) 0.0480(15) Uani 1 1 d .
C14 C 0.8412(7) 0.1561(3) 0.1599(3) 0.0382(16) Uani 1 1 d .
N2 N 0.8433(5) 0.2037(2) 0.1142(2) 0.0323(12) Uani 1 1 d .
N1 N 0.8316(5) 0.2577(3) 0.0277(3) 0.0355(13) Uani 1 1 d .
C2 C 0.8105(8) 0.2788(4) -0.0408(4) 0.052(2) Uani 1 1 d .
C15 C 0.7575(7) 0.1618(4) 0.2031(4) 0.0440(17) Uani 1 1 d .
C27 C 0.9127(6) 0.2546(3) 0.1338(3) 0.0358(15) Uani 1 1 d .
C28 C 0.9936(7) 0.2816(3) 0.1927(3) 0.0411(16) Uani 1 1 d .
C43 C 1.1465(10) 0.3624(4) 0.2761(5) 0.063(2) Uani 1 1 d .
H43 H 1.1959 0.3893 0.3053 0.076 Uiso 1 1 calc R
C21 C 0.9472(9) 0.0724(4) 0.2189(4) 0.063(2) Uani 1 1 d .
H21 H 1.0088 0.0421 0.2242 0.076 Uiso 1 1 calc R
C26 C 0.9072(6) 0.2889(3) 0.0802(3) 0.0388(16) Uani 1 1 d .
C22 C 0.9364(7) 0.1116(3) 0.1670(4) 0.0482(18) Uani 1 1 d .
C45 C 1.0353(8) 0.2682(3) 0.2585(3) 0.0481(18) Uani 1 1 d .
H45 H 1.0147 0.2320 0.2748 0.058 Uiso 1 1 calc R
C30 C 0.9778(8) 0.3433(3) 0.0985(4) 0.0425(17) Uani 1 1 d .
C47 C 0.3602(9) 0.0513(4) -0.1318(5) 0.070(3) Uani 1 1 d .
C37 C 1.1527(10) 0.4309(4) 0.1772(5) 0.065(2) Uani 1 1 d D
C46 C 0.4407(8) 0.0927(4) -0.0963(4) 0.057(2) Uani 1 1 d .
H46 H 0.4125 0.1319 -0.0982 0.069 Uiso 1 1 calc R
C29 C 1.0329(7) 0.3355(3) 0.1700(4) 0.0441(17) Uani 1 1 d .
C23 C 1.0272(9) 0.1062(5) 0.1207(5) 0.067(2) Uani 1 1 d .
C10 C 0.9100(10) 0.2659(5) -0.0737(4) 0.071(3) Uani 1 1 d .
C20 C 0.8686(9) 0.0774(4) 0.2630(5) 0.066(2) Uani 1 1 d .
H20 H 0.8798 0.0515 0.2983 0.079 Uiso 1 1 calc R
C32 C 1.0550(11) 0.4483(4) 0.1137(5) 0.073(3) Uani 1 1 d .
C16 C 0.6542(8) 0.2093(4) 0.1962(4) 0.055(2) Uani 1 1 d .
C4 C 0.5947(10) 0.3247(5) -0.0271(6) 0.082(3) Uani 1 1 d .
C19 C 0.7752(9) 0.1199(4) 0.2549(4) 0.060(2) Uani 1 1 d .
H19 H 0.7210 0.1216 0.2843 0.071 Uiso 1 1 calc R
C44 C 1.1090(9) 0.3103(4) 0.2996(4) 0.057(2) Uani 1 1 d .
H44 H 1.1334 0.3028 0.3445 0.068 Uiso 1 1 calc R
C42 C 1.1127(8) 0.3762(4) 0.2093(4) 0.053(2) Uani 1 1 d .
C3 C 0.6963(9) 0.3114(4) -0.0659(4) 0.062(2) Uani 1 1 d .
C31 C 0.9867(10) 0.3971(4) 0.0730(4) 0.062(2) Uani 1 1 d .
H31 H 0.9498 0.4032 0.0287 0.074 Uiso 1 1 calc R
C49 C 0.5170(10) -0.0224(4) -0.0884(5) 0.072(3) Uani 1 1 d .
H49 H 0.5459 -0.0615 -0.0845 0.087 Uiso 1 1 calc R
C9 C 0.8908(15) 0.2892(7) -0.1366(5) 0.099(4) Uani 1 1 d .
H9 H 0.9515 0.2808 -0.1614 0.119 Uiso 1 1 calc R
C7 C 0.6889(14) 0.3355(5) -0.1299(5) 0.097(4) Uani 1 1 d .
H7 H 0.6186 0.3592 -0.1500 0.117 Uiso 1 1 calc R
C17 C 0.6927(11) 0.2581(5) 0.2478(6) 0.088(3) Uani 1 1 d .
H17A H 0.7155 0.2405 0.2907 0.132 Uiso 1 1 calc R
H17B H 0.6204 0.2847 0.2452 0.132 Uiso 1 1 calc R
H17C H 0.7662 0.2797 0.2399 0.132 Uiso 1 1 calc R
C50 C 0.5927(9) 0.0223(4) -0.0568(5) 0.064(2) Uani 1 1 d .
H50 H 0.6751 0.0125 -0.0316 0.076 Uiso 1 1 calc R
C25 C 1.0503(15) 0.0430(6) 0.1024(6) 0.113(5) Uani 1 1 d .
H25A H 1.1029 0.0428 0.0705 0.170 Uiso 1 1 calc R
H25B H 0.9679 0.0243 0.0841 0.170 Uiso 1 1 calc R
H25C H 1.0947 0.0218 0.1408 0.170 Uiso 1 1 calc R
C48 C 0.3972(10) -0.0077(5) -0.1259(6) 0.085(3) Uani 1 1 d .
H48 H 0.3409 -0.0370 -0.1473 0.102 Uiso 1 1 calc R
C8 C 0.7902(16) 0.3226(7) -0.1622(6) 0.105(5) Uani 1 1 d .
H8 H 0.7849 0.3388 -0.2036 0.126 Uiso 1 1 calc R
C24 C 1.1619(10) 0.1347(7) 0.1516(6) 0.095(4) Uani 1 1 d .
H24A H 1.2047 0.1122 0.1894 0.143 Uiso 1 1 calc R
H24B H 1.1493 0.1748 0.1646 0.143 Uiso 1 1 calc R
H24C H 1.2151 0.1348 0.1201 0.143 Uiso 1 1 calc R
C18 C 0.5210(9) 0.1829(6) 0.1988(6) 0.084(3) Uani 1 1 d .
H18A H 0.4986 0.1520 0.1665 0.126 Uiso 1 1 calc R
H18B H 0.4556 0.2135 0.1897 0.126 Uiso 1 1 calc R
H18C H 0.5254 0.1668 0.2416 0.126 Uiso 1 1 calc R
C11 C 1.0337(11) 0.2310(6) -0.0432(6) 0.085(3) Uani 1 1 d D
C5 C 0.6095(15) 0.3850(7) 0.0027(10) 0.138(6) Uani 1 1 d .
H5A H 0.6906 0.3873 0.0351 0.207 Uiso 1 1 calc R
H5B H 0.5383 0.3927 0.0230 0.207 Uiso 1 1 calc R
H5C H 0.6093 0.4141 -0.0309 0.207 Uiso 1 1 calc R
C12 C 1.1413(12) 0.2734(8) -0.0191(8) 0.134(6) Uani 1 1 d .
H12A H 1.2092 0.2543 0.0128 0.202 Uiso 1 1 calc R
H12B H 1.1088 0.3068 0.0008 0.202 Uiso 1 1 calc R
H12C H 1.1759 0.2868 -0.0551 0.202 Uiso 1 1 calc R
C6 C 0.4572(10) 0.3148(7) -0.0683(7) 0.120(5) Uani 1 1 d .
H6A H 0.3949 0.3248 -0.0430 0.180 Uiso 1 1 calc R
H6B H 0.4467 0.2740 -0.0814 0.180 Uiso 1 1 calc R
H6C H 0.4430 0.3396 -0.1066 0.180 Uiso 1 1 calc R
C33 C 0.9504(13) 0.4952(5) 0.1300(6) 0.090(3) Uani 1 1 d .
C38 C 1.2981(12) 0.4198(6) 0.1628(6) 0.099(4) Uani 1 1 d .
C39 C 1.3043(11) 0.3754(7) 0.1123(7) 0.100(4) Uani 1 1 d .
H39A H 1.3934 0.3633 0.1164 0.149 Uiso 1 1 calc R
H39B H 1.2710 0.3923 0.0696 0.149 Uiso 1 1 calc R
H39C H 1.2525 0.3415 0.1178 0.149 Uiso 1 1 calc R
C34 C 1.0286(16) 0.5509(5) 0.1575(8) 0.123(5) Uani 1 1 d .
H34A H 0.9696 0.5834 0.1575 0.184 Uiso 1 1 calc R
H34B H 1.0880 0.5608 0.1305 0.184 Uiso 1 1 calc R
H34C H 1.0770 0.5434 0.2015 0.184 Uiso 1 1 calc R
C35 C 0.8718(15) 0.4691(6) 0.1718(7) 0.116(5) Uani 1 1 d .
H35A H 0.9241 0.4653 0.2157 0.174 Uiso 1 1 calc R
H35B H 0.8414 0.4307 0.1553 0.174 Uiso 1 1 calc R
H35C H 0.7982 0.4943 0.1720 0.174 Uiso 1 1 calc R
C41 C 1.3446(12) 0.4800(6) 0.1388(7) 0.114(5) Uani 1 1 d .
H41A H 1.4369 0.4782 0.1414 0.171 Uiso 1 1 calc R
H41B H 1.3267 0.5117 0.1661 0.171 Uiso 1 1 calc R
H41C H 1.2988 0.4871 0.0942 0.171 Uiso 1 1 calc R
C36 C 0.8554(13) 0.5143(6) 0.0647(7) 0.112(4) Uani 1 1 d .
H36A H 0.8001 0.4815 0.0471 0.168 Uiso 1 1 calc R
H36B H 0.9050 0.5264 0.0338 0.168 Uiso 1 1 calc R
H36C H 0.8026 0.5469 0.0730 0.168 Uiso 1 1 calc R
C40 C 1.3971(12) 0.4050(7) 0.2272(7) 0.113(5) Uani 1 1 d .
H40A H 1.3838 0.3649 0.2398 0.170 Uiso 1 1 calc R
H40B H 1.3849 0.4317 0.2611 0.170 Uiso 1 1 calc R
H40C H 1.4843 0.4092 0.2211 0.170 Uiso 1 1 calc R
C13 C 1.0702(17) 0.1907(8) -0.0943(8) 0.141(6) Uani 1 1 d .
H13A H 1.1146 0.2134 -0.1212 0.212 Uiso 1 1 calc R
H13B H 0.9924 0.1736 -0.1211 0.212 Uiso 1 1 calc R
H13C H 1.1266 0.1597 -0.0727 0.212 Uiso 1 1 calc R
H23 H 0.977(18) 0.126(10) 0.077(10) 0.212 Uiso 1 1 d .
H16 H 0.636(19) 0.228(10) 0.159(9) 0.212 Uiso 1 1 d .
H4 H 0.580(18) 0.292(11) 0.003(10) 0.212 Uiso 1 1 d .
H11 H 1.027(19) 0.194(5) -0.015(9) 0.212 Uiso 1 1 d D
H32 H 1.133(19) 0.442(9) 0.093(10) 0.212 Uiso 1 1 d .
H37 H 1.092(16) 0.459(7) 0.194(10) 0.212 Uiso 1 1 d D

loop_
_atom_site_aniso_label
_atom_site_aniso_U_11
_atom_site_aniso_U_22
_atom_site_aniso_U_33
_atom_site_aniso_U_23
_atom_site_aniso_U_13
_atom_site_aniso_U_12
Pd1 0.0469(4) 0.0198(4) 0.0459(5) -0.00718(19) -0.0007(3) -0.0077(2)
Cl2 0.0558(10) 0.0450(11) 0.0585(12) -0.0205(9) 0.0064(9) -0.0016(9)
Cl1 0.0473(9) 0.0304(9) 0.0700(12) -0.0131(8) 0.0087(9) -0.0075(8)
Cl3 0.0750(15) 0.075(2) 0.151(3) -0.0451(19) -0.0406(17) 0.0041(15)
C1 0.041(3) 0.019(3) 0.031(3) -0.003(3) 0.005(3) -0.005(3)
N3 0.054(3) 0.028(3) 0.054(4) -0.007(3) -0.003(3) -0.007(3)
C14 0.050(4) 0.018(3) 0.039(4) 0.000(3) -0.005(3) -0.009(3)
N2 0.038(3) 0.015(3) 0.040(3) 0.000(2) 0.002(2) -0.004(2)
N1 0.039(3) 0.034(3) 0.031(3) -0.002(3) 0.002(2) -0.010(3)
C2 0.071(5) 0.039(4) 0.040(4) -0.005(3) 0.001(4) -0.031(4)
C15 0.052(4) 0.031(4) 0.045(4) -0.004(3) 0.003(3) -0.012(4)
C27 0.043(3) 0.018(3) 0.043(4) 0.000(3) 0.002(3) -0.001(3)
C28 0.058(4) 0.022(4) 0.040(4) -0.007(3) 0.006(3) -0.004(3)
C43 0.080(6) 0.039(5) 0.056(5) -0.017(4) -0.014(5) -0.010(4)
C21 0.081(6) 0.028(4) 0.063(5) 0.008(4) -0.017(5) 0.005(4)
C26 0.042(3) 0.029(4) 0.040(4) -0.006(3) -0.003(3) -0.006(3)
C22 0.052(4) 0.024(4) 0.054(5) -0.003(3) -0.017(3) -0.003(3)
C45 0.068(5) 0.023(4) 0.043(4) 0.003(3) -0.010(4) -0.003(4)
C30 0.057(4) 0.023(4) 0.042(4) 0.002(3) -0.001(3) -0.009(3)
C47 0.059(5) 0.048(6) 0.091(7) -0.020(5) -0.007(5) -0.012(4)
C37 0.092(6) 0.031(4) 0.063(5) -0.005(4) 0.001(5) -0.026(5)
C46 0.059(5) 0.032(4) 0.073(6) -0.016(4) -0.002(4) -0.004(4)
C29 0.056(4) 0.020(4) 0.051(4) -0.008(3) 0.000(3) -0.013(3)
C23 0.074(6) 0.051(6) 0.070(6) -0.011(5) 0.001(5) 0.025(5)
C10 0.099(7) 0.071(7) 0.047(5) -0.019(4) 0.027(5) -0.061(6)
C20 0.077(6) 0.039(5) 0.067(6) 0.015(4) -0.013(5) -0.019(5)
C32 0.095(7) 0.033(5) 0.077(7) -0.007(4) -0.010(5) -0.019(5)
C16 0.062(5) 0.051(5) 0.057(5) -0.002(4) 0.022(4) 0.002(4)
C4 0.066(5) 0.063(7) 0.102(8) 0.026(6) -0.011(6) -0.011(5)
C19 0.072(5) 0.050(5) 0.056(5) 0.004(4) 0.014(4) -0.024(5)
C44 0.086(6) 0.040(5) 0.034(4) -0.001(3) -0.008(4) -0.004(4)
C42 0.073(5) 0.033(4) 0.049(5) -0.007(4) 0.004(4) -0.019(4)
C3 0.074(5) 0.044(5) 0.055(5) 0.016(4) -0.014(4) -0.029(5)
C31 0.100(7) 0.029(4) 0.046(4) 0.002(4) -0.004(4) -0.018(5)
C49 0.091(6) 0.015(4) 0.098(7) -0.021(4) -0.004(6) -0.013(4)
C9 0.122(10) 0.118(12) 0.053(6) -0.009(7) 0.012(6) -0.067(9)
C7 0.129(10) 0.067(7) 0.067(7) 0.020(6) -0.035(7) -0.056(8)
C17 0.084(6) 0.080(8) 0.104(8) -0.050(7) 0.029(6) 0.000(6)
C50 0.069(5) 0.039(5) 0.072(6) -0.010(4) -0.005(4) 0.000(4)
C25 0.170(13) 0.071(8) 0.098(9) -0.015(7) 0.028(9) 0.062(9)
C48 0.080(6) 0.048(6) 0.112(8) -0.039(6) -0.007(6) -0.021(5)
C8 0.139(11) 0.118(12) 0.051(6) 0.012(7) 0.007(8) -0.072(10)
C24 0.061(6) 0.125(12) 0.095(8) -0.023(7) 0.009(6) 0.000(6)
C18 0.065(5) 0.092(9) 0.102(8) 0.001(6) 0.032(6) -0.009(6)
C11 0.075(6) 0.095(9) 0.096(8) -0.041(7) 0.037(6) -0.034(7)
C5 0.112(10) 0.064(9) 0.239(19) -0.001(11) 0.044(11) -0.002(8)
C12 0.086(8) 0.132(14) 0.196(15) -0.075(12) 0.056(9) -0.042(9)
C6 0.060(6) 0.127(13) 0.151(12) 0.053(10) -0.021(7) -0.010(7)
C33 0.123(9) 0.040(6) 0.105(9) -0.009(6) 0.020(7) 0.005(6)
C38 0.096(8) 0.087(9) 0.102(9) 0.003(7) 0.000(7) -0.052(7)
C39 0.071(6) 0.122(11) 0.109(9) -0.028(8) 0.029(6) -0.029(7)
C34 0.158(13) 0.040(7) 0.159(13) -0.040(7) 0.016(10) -0.014(8)
C35 0.167(13) 0.062(8) 0.137(11) 0.021(8) 0.069(10) 0.042(9)
C41 0.104(9) 0.093(10) 0.130(10) 0.005(8) -0.004(8) -0.062(8)
C36 0.121(10) 0.056(7) 0.150(12) 0.007(8) 0.015(9) 0.023(7)
C40 0.098(8) 0.108(12) 0.114(10) -0.004(8) -0.015(7) -0.032(8)
C13 0.181(14) 0.126(14) 0.158(13) -0.038(11) 0.121(12) -0.005(12)

loop_
_atom_type_symbol
_atom_type_description
_atom_type_scat_dispersion_real
_atom_type_scat_dispersion_imag
_atom_type_scat_source
C C 0.0181 0.0091 'International Tables Vol C Tables 4.2.6.8 and 6.1.1.4'
H H 0.0000 0.0000 'International Tables Vol C Tables 4.2.6.8 and 6.1.1.4'
N N 0.0311 0.0180 'International Tables Vol C Tables 4.2.6.8 and 6.1.1.4'
Cl Cl 0.3639 0.7018 'International Tables Vol C Tables 4.2.6.8 and 6.1.1.4'
Pd Pd 0.1215 3.9337 'International Tables Vol C Tables 4.2.6.8 and 6.1.1.4'

loop_
_geom_angle_atom_site_label_1
_geom_angle_atom_site_label_2
_geom_angle_atom_site_label_3
_geom_angle
C1 Pd1 N3 178.9(3)
C1 Pd1 Cl2 92.21(18)
N3 Pd1 Cl2 87.72(18)
C1 Pd1 Cl1 90.56(18)
N3 Pd1 Cl1 89.55(18)
Cl2 Pd1 Cl1 176.86(7)
N1 C1 N2 104.7(5)
N1 C1 Pd1 128.0(5)
N2 C1 Pd1 127.0(4)
C46 N3 C50 116.5(7)
C46 N3 Pd1 122.2(5)
C50 N3 Pd1 121.3(5)
C22 C14 C15 122.4(7)
C22 C14 N2 118.8(6)
C15 C14 N2 118.0(7)
C1 N2 C27 110.3(5)
C1 N2 C14 128.6(5)
C27 N2 C14 120.8(5)
C1 N1 C26 110.9(5)
C1 N1 C2 126.5(5)
C26 N1 C2 122.3(6)
C3 C2 C10 126.4(8)
C3 C2 N1 117.0(7)
C10 C2 N1 116.6(8)
C14 C15 C19 116.2(8)
C14 C15 C16 123.2(7)
C19 C15 C16 120.6(7)
C26 C27 N2 108.1(6)
C26 C27 C28 111.6(6)
N2 C27 C28 140.1(6)
C45 C28 C29 118.6(6)
C45 C28 C27 137.9(7)
C29 C28 C27 103.5(6)
C44 C43 C42 121.7(8)
C44 C43 H43 119.2
C42 C43 H43 119.2
C20 C21 C22 121.4(8)
C20 C21 H21 119.3
C22 C21 H21 119.3
C27 C26 N1 106.0(6)
C27 C26 C30 110.2(6)
N1 C26 C30 143.8(7)
C21 C22 C14 117.7(8)
C21 C22 C23 120.2(8)
C14 C22 C23 122.0(7)
C28 C45 C44 118.3(7)
C28 C45 H45 120.9
C44 C45 H45 120.9
C31 C30 C26 138.3(7)
C31 C30 C29 117.6(7)
C26 C30 C29 102.9(6)
C46 C47 C48 119.0(9)
C46 C47 Cl3 119.3(8)
C48 C47 Cl3 121.6(7)
C42 C37 C32 113.3(7)
C42 C37 C38 108.9(9)
C32 C37 C38 110.2(8)
C42 C37 H37 95(10)
C32 C37 H37 78(10)
C38 C37 H37 147(10)
N3 C46 C47 123.2(8)
N3 C46 H46 118.4
C47 C46 H46 118.4
C42 C29 C28 124.1(7)
C42 C29 C30 124.3(7)
C28 C29 C30 111.6(6)
C25 C23 C22 113.6(10)
C25 C23 C24 108.2(10)
C22 C23 C24 110.4(8)
C25 C23 H23 105(10)
C22 C23 H23 105(10)
C24 C23 H23 115(10)
C9 C10 C2 115.2(11)
C9 C10 C11 120.9(10)
C2 C10 C11 123.9(8)
C19 C20 C21 120.4(8)
C19 C20 H20 119.8
C21 C20 H20 119.8
C31 C32 C37 115.4(8)
C31 C32 C33 111.1(9)
C37 C32 C33 109.7(9)
C31 C32 H32 89(10)
C37 C32 H32 83(10)
C33 C32 H32 146(10)
C15 C16 C17 112.1(8)
C15 C16 C18 111.4(8)
C17 C16 C18 110.3(8)
C15 C16 H16 116(10)
C17 C16 H16 104(10)
C18 C16 H16 102(10)
C5 C4 C3 112.8(9)
C5 C4 C6 111.4(12)
C3 C4 C6 111.3(11)
C5 C4 H4 116(10)
C3 C4 H4 115(10)
C6 C4 H4 89(10)
C20 C19 C15 121.8(8)
C20 C19 H19 119.1
C15 C19 H19 119.1
C43 C44 C45 121.8(7)
C43 C44 H44 119.1
C45 C44 H44 119.1
C29 C42 C43 115.3(8)
C29 C42 C37 118.1(7)
C43 C42 C37 126.5(7)
C2 C3 C7 113.9(10)
C2 C3 C4 123.5(7)
C7 C3 C4 122.4(10)
C30 C31 C32 122.3(8)
C30 C31 H31 118.9
C32 C31 H31 118.9
C50 C49 C48 117.5(9)
C50 C49 H49 121.3
C48 C49 H49 121.3
C8 C9 C10 122.1(13)
C8 C9 H9 118.9
C10 C9 H9 118.9
C8 C7 C3 119.1(12)
C8 C7 H7 120.5
C3 C7 H7 120.5
C16 C17 H17A 109.5
C16 C17 H17B 109.5
H17A C17 H17B 109.5
C16 C17 H17C 109.5
H17A C17 H17C 109.5
H17B C17 H17C 109.5
N3 C50 C49 124.6(8)
N3 C50 H50 117.7
C49 C50 H50 117.7
C23 C25 H25A 109.5
C23 C25 H25B 109.5
H25A C25 H25B 109.5
C23 C25 H25C 109.5
H25A C25 H25C 109.5
H25B C25 H25C 109.5
C49 C48 C47 119.2(8)
C49 C48 H48 120.4
C47 C48 H48 120.4
C9 C8 C7 123.2(11)
C9 C8 H8 118.4
C7 C8 H8 118.4
C23 C24 H24A 109.5
C23 C24 H24B 109.5
H24A C24 H24B 109.5
C23 C24 H24C 109.5
H24A C24 H24C 109.5
H24B C24 H24C 109.5
C16 C18 H18A 109.5
C16 C18 H18B 109.5
H18A C18 H18B 109.5
C16 C18 H18C 109.5
H18A C18 H18C 109.5
H18B C18 H18C 109.5
C12 C11 C13 109.2(10)
C12 C11 C10 108.7(12)
C13 C11 C10 110.0(11)
C12 C11 H11 118(10)
C13 C11 H11 89(10)
C10 C11 H11 119(10)
C4 C5 H5A 109.5
C4 C5 H5B 109.5
H5A C5 H5B 109.5
C4 C5 H5C 109.5
H5A C5 H5C 109.5
H5B C5 H5C 109.5
C11 C12 H12A 109.5
C11 C12 H12B 109.5
H12A C12 H12B 109.5
C11 C12 H12C 109.5
H12A C12 H12C 109.5
H12B C12 H12C 109.5
C4 C6 H6A 109.5
C4 C6 H6B 109.5
H6A C6 H6B 109.5
C4 C6 H6C 109.5
H6A C6 H6C 109.5
H6B C6 H6C 109.5
C35 C33 C34 115.6(12)
C35 C33 C36 107.6(12)
C34 C33 C36 106.4(11)
C35 C33 C32 111.7(9)
C34 C33 C32 106.3(10)
C36 C33 C32 109.0(9)
C39 C38 C40 110.5(13)
C39 C38 C41 106.9(11)
C40 C38 C41 105.8(9)
C39 C38 C37 115.7(9)
C40 C38 C37 109.9(10)
C41 C38 C37 107.5(11)
C38 C39 H39A 109.5
C38 C39 H39B 109.5
H39A C39 H39B 109.5
C38 C39 H39C 109.5
H39A C39 H39C 109.5
H39B C39 H39C 109.5
C33 C34 H34A 109.5
C33 C34 H34B 109.5
H34A C34 H34B 109.5
C33 C34 H34C 109.5
H34A C34 H34C 109.5
H34B C34 H34C 109.5
C33 C35 H35A 109.5
C33 C35 H35B 109.5
H35A C35 H35B 109.5
C33 C35 H35C 109.5
H35A C35 H35C 109.5
H35B C35 H35C 109.5
C38 C41 H41A 109.5
C38 C41 H41B 109.5
H41A C41 H41B 109.5
C38 C41 H41C 109.5
H41A C41 H41C 109.5
H41B C41 H41C 109.5
C33 C36 H36A 109.5
C33 C36 H36B 109.5
H36A C36 H36B 109.5
C33 C36 H36C 109.5
H36A C36 H36C 109.5
H36B C36 H36C 109.5
C38 C40 H40A 109.5
C38 C40 H40B 109.5
H40A C40 H40B 109.5
C38 C40 H40C 109.5
H40A C40 H40C 109.5
H40B C40 H40C 109.5
C11 C13 H13A 109.5
C11 C13 H13B 109.5
H13A C13 H13B 109.5
C11 C13 H13C 109.5
H13A C13 H13C 109.5
H13B C13 H13C 109.5

loop_
_geom_bond_atom_site_label_1
_geom_bond_atom_site_label_2
_geom_bond_distance
Pd1 C1 1.970(6)
Pd1 N3 2.093(6)
Pd1 Cl2 2.3054(18)
Pd1 Cl1 2.3223(17)
Cl3 C47 1.725(10)
C1 N1 1.364(9)
C1 N2 1.368(8)
N3 C46 1.318(10)
N3 C50 1.350(11)
C14 C22 1.402(11)
C14 C15 1.406(10)
C14 N2 1.441(9)
N2 C27 1.371(8)
N1 C26 1.389(9)
N1 C2 1.479(9)
C2 C3 1.402(12)
C2 C10 1.410(13)
C15 C19 1.419(12)
C15 C16 1.508(12)
C27 C26 1.355(10)
C27 C28 1.459(10)
C28 C45 1.378(10)
C28 C29 1.401(10)
C43 C44 1.367(13)
C43 C42 1.397(13)
C43 H43 0.9300
C21 C20 1.380(14)
C21 C22 1.384(12)
C21 H21 0.9300
C26 C30 1.438(10)
C22 C23 1.516(13)
C45 C44 1.391(11)
C45 H45 0.9300
C30 C31 1.335(11)
C30 C29 1.487(10)
C47 C46 1.358(12)
C47 C48 1.384(15)
C37 C42 1.511(12)
C37 C32 1.530(14)
C37 C38 1.645(17)
C37 H37 1.02(2)
C46 H46 0.9300
C29 C42 1.378(11)
C23 C25 1.509(14)
C23 C24 1.554(14)
C23 H23 1.0(2)
C10 C9 1.389(15)
C10 C11 1.528(17)
C20 C19 1.354(13)
C20 H20 0.9300
C32 C31 1.514(12)
C32 C33 1.617(16)
C32 H32 1.01(19)
C16 C17 1.530(13)
C16 C18 1.534(12)
C16 H16 0.9(2)
C4 C5 1.49(2)
C4 C3 1.515(16)
C4 C6 1.519(14)
C4 H4 1.0(2)
C19 H19 0.9300
C44 H44 0.9300
C3 C7 1.432(13)
C31 H31 0.9300
C49 C50 1.356(12)
C49 C48 1.363(14)
C49 H49 0.9300
C9 C8 1.31(2)
C9 H9 0.9300
C7 C8 1.42(2)
C7 H7 0.9300
C17 H17A 0.9600
C17 H17B 0.9600
C17 H17C 0.9600
C50 H50 0.9300
C25 H25A 0.9600
C25 H25B 0.9600
C25 H25C 0.9600
C48 H48 0.9300
C8 H8 0.9300
C24 H24A 0.9600
C24 H24B 0.9600
C24 H24C 0.9600
C18 H18A 0.9600
C18 H18B 0.9600
C18 H18C 0.9600
C11 C12 1.479(16)
C11 C13 1.519(16)
C11 H11 1.02(2)
C5 H5A 0.9600
C5 H5B 0.9600
C5 H5C 0.9600
C12 H12A 0.9600
C12 H12B 0.9600
C12 H12C 0.9600
C6 H6A 0.9600
C6 H6B 0.9600
C6 H6C 0.9600
C33 C35 1.460(17)
C33 C34 1.538(16)
C33 C36 1.555(18)
C38 C39 1.470(18)
C38 C40 1.538(17)
C38 C41 1.563(16)
C39 H39A 0.9600
C39 H39B 0.9600
C39 H39C 0.9600
C34 H34A 0.9600
C34 H34B 0.9600
C34 H34C 0.9600
C35 H35A 0.9600
C35 H35B 0.9600
C35 H35C 0.9600
C41 H41A 0.9600
C41 H41B 0.9600
C41 H41C 0.9600
C36 H36A 0.9600
C36 H36B 0.9600
C36 H36C 0.9600
C40 H40A 0.9600
C40 H40B 0.9600
C40 H40C 0.9600
C13 H13A 0.9600
C13 H13B 0.9600
C13 H13C 0.9600

loop_
_geom_torsion_atom_site_label_1
_geom_torsion_atom_site_label_2
_geom_torsion_atom_site_label_3
_geom_torsion_atom_site_label_4
_geom_torsion
N3 Pd1 C1 N1 168(13)
Cl2 Pd1 C1 N1 81.8(6)
Cl1 Pd1 C1 N1 -96.7(6)
N3 Pd1 C1 N2 -18(13)
Cl2 Pd1 C1 N2 -104.4(5)
Cl1 Pd1 C1 N2 77.1(5)
C1 Pd1 N3 C46 141(13)
Cl2 Pd1 N3 C46 -132.9(6)
Cl1 Pd1 N3 C46 45.6(6)
C1 Pd1 N3 C50 -37(13)
Cl2 Pd1 N3 C50 49.0(7)
Cl1 Pd1 N3 C50 -132.5(7)
N1 C1 N2 C27 -1.3(7)
Pd1 C1 N2 C27 -176.3(5)
N1 C1 N2 C14 -174.9(6)
Pd1 C1 N2 C14 10.2(9)
C22 C14 N2 C1 82.6(8)
C15 C14 N2 C1 -107.7(8)
C22 C14 N2 C27 -90.3(8)
C15 C14 N2 C27 79.4(8)
N2 C1 N1 C26 1.7(7)
Pd1 C1 N1 C26 176.6(5)
N2 C1 N1 C2 175.4(6)
Pd1 C1 N1 C2 -9.7(10)
C1 N1 C2 C3 91.5(9)
C26 N1 C2 C3 -95.5(8)
C1 N1 C2 C10 -90.7(8)
C26 N1 C2 C10 82.3(9)
C22 C14 C15 C19 0.5(11)
N2 C14 C15 C19 -168.8(7)
C22 C14 C15 C16 -179.8(7)
N2 C14 C15 C16 10.9(11)
C1 N2 C27 C26 0.5(7)
C14 N2 C27 C26 174.6(6)
C1 N2 C27 C28 -176.0(8)
C14 N2 C27 C28 -1.9(12)
C26 C27 C28 C45 -179.0(9)
N2 C27 C28 C45 -2.5(16)
C26 C27 C28 C29 1.4(8)
N2 C27 C28 C29 177.9(8)
N2 C27 C26 N1 0.6(7)
C28 C27 C26 N1 178.2(5)
N2 C27 C26 C30 179.4(6)
C28 C27 C26 C30 -3.0(8)
C1 N1 C26 C27 -1.4(7)
C2 N1 C26 C27 -175.5(6)
C1 N1 C26 C30 -179.6(10)
C2 N1 C26 C30 6.3(14)
C20 C21 C22 C14 -1.0(12)
C20 C21 C22 C23 178.0(8)
C15 C14 C22 C21 -0.4(11)
N2 C14 C22 C21 168.8(7)
C15 C14 C22 C23 -179.3(7)
N2 C14 C22 C23 -10.1(11)
C29 C28 C45 C44 3.2(11)
C27 C28 C45 C44 -176.3(8)
C27 C26 C30 C31 -163.3(11)
N1 C26 C30 C31 14.9(19)
C27 C26 C30 C29 3.1(8)
N1 C26 C30 C29 -178.8(9)
C50 N3 C46 C47 -1.5(13)
Pd1 N3 C46 C47 -179.7(7)
C48 C47 C46 N3 4.4(16)
Cl3 C47 C46 N3 -177.7(7)
C45 C28 C29 C42 0.8(12)
C27 C28 C29 C42 -179.5(8)
C45 C28 C29 C30 -179.1(7)
C27 C28 C29 C30 0.6(8)
C31 C30 C29 C42 -12.3(13)
C26 C30 C29 C42 177.9(8)
C31 C30 C29 C28 167.6(8)
C26 C30 C29 C28 -2.2(9)
C21 C22 C23 C25 41.7(12)
C14 C22 C23 C25 -139.4(9)
C21 C22 C23 C24 -80.0(11)
C14 C22 C23 C24 98.9(10)
C3 C2 C10 C9 1.1(12)
N1 C2 C10 C9 -176.5(8)
C3 C2 C10 C11 178.9(8)
N1 C2 C10 C11 1.3(12)
C22 C21 C20 C19 2.3(13)
C42 C37 C32 C31 -34.2(13)
C38 C37 C32 C31 88.1(11)
C42 C37 C32 C33 92.2(10)
C38 C37 C32 C33 -145.5(9)
C14 C15 C16 C17 -105.8(9)
C19 C15 C16 C17 73.9(10)
C14 C15 C16 C18 130.0(8)
C19 C15 C16 C18 -50.3(10)
C21 C20 C19 C15 -2.3(14)
C14 C15 C19 C20 0.9(12)
C16 C15 C19 C20 -178.8(8)
C42 C43 C44 C45 0.1(15)
C28 C45 C44 C43 -3.7(13)
C28 C29 C42 C43 -4.2(13)
C30 C29 C42 C43 175.6(8)
C28 C29 C42 C37 176.8(8)
C30 C29 C42 C37 -3.3(13)
C44 C43 C42 C29 3.7(14)
C44 C43 C42 C37 -177.4(10)
C32 C37 C42 C29 26.2(13)
C38 C37 C42 C29 -96.8(10)
C32 C37 C42 C43 -152.7(10)
C38 C37 C42 C43 84.3(12)
C10 C2 C3 C7 -3.6(12)
N1 C2 C3 C7 174.0(7)
C10 C2 C3 C4 -178.7(8)
N1 C2 C3 C4 -1.1(12)
C5 C4 C3 C2 98.2(13)
C6 C4 C3 C2 -135.7(10)
C5 C4 C3 C7 -76.4(13)
C6 C4 C3 C7 49.6(13)
C26 C30 C31 C32 167.4(10)
C29 C30 C31 C32 2.5(14)
C37 C32 C31 C30 20.9(15)
C33 C32 C31 C30 -104.8(11)
C2 C10 C9 C8 2.6(16)
C11 C10 C9 C8 -175.3(11)
C2 C3 C7 C8 2.7(13)
C4 C3 C7 C8 177.8(10)
C46 N3 C50 C49 -1.3(14)
Pd1 N3 C50 C49 177.0(8)
C48 C49 C50 N3 0.9(16)
C50 C49 C48 C47 2.1(17)
C46 C47 C48 C49 -4.6(17)
Cl3 C47 C48 C49 177.5(9)
C10 C9 C8 C7 -3(2)
C3 C7 C8 C9 0.6(18)
C9 C10 C11 C12 79.1(12)
C2 C10 C11 C12 -98.5(11)
C9 C10 C11 C13 -40.4(14)
C2 C10 C11 C13 141.9(10)
C31 C32 C33 C35 65.3(13)
C37 C32 C33 C35 -63.5(13)
C31 C32 C33 C34 -167.7(10)
C37 C32 C33 C34 63.4(12)
C31 C32 C33 C36 -53.4(12)
C37 C32 C33 C36 177.7(9)
C42 C37 C38 C39 68.4(13)
C32 C37 C38 C39 -56.4(14)
C42 C37 C38 C40 -57.6(12)
C32 C37 C38 C40 177.6(9)
C42 C37 C38 C41 -172.3(8)
C32 C37 C38 C41 62.9(11)
